data_1533042
loop_
_publ_author_name
'Rayaprol, S.'
'Mavani, K.R.'
'Rana, D.S.'
'Thaker, C.M.'
'Dixit, M.'
'Bhattacharya, S.'
'Kuberkar, D.G.'

_publ_section_title
;
 Studies on La2-x Prx Cay Ba2 Cu4+y Oz (x=0.1-0.5, y=2x) type mixed oxide
 superconductors
;
_journal_name_full 'Solid State Communications'
_journal_page_first 97
_journal_page_last 100
_journal_volume 128
_journal_year 2003
_chemical_formula_sum 'Ba1.25 Ca0.48 Cu3 La0.98 O6.94 Pr0.23'
_chemical_name_systematic 'La0.98 Pr0.23 Ca0.48 Ba1.25 Cu3 O6.94'
_space_group_IT_number 123
_symmetry_space_group_name_Hall '-P 4 2'
_symmetry_space_group_name_H-M 'P 4/m m m'
_cell_angle_alpha 90
_cell_angle_beta 90
_cell_angle_gamma 90
_cell_formula_units_Z 1
_cell_length_a 3.865
_cell_length_b 3.865
_cell_length_c 11.6336
_cell_volume 173.785
_citation_journal_id_ASTM SSCOA4
_cod_data_source_file Rayaprol_SSCOA4_2003_2000.cif
_cod_data_source_block Ba1.25Ca0.48Cu3La0.98O6.94Pr0.23
_cod_original_cell_volume 173.7853
_cod_database_code 1533042

loop_
_symmetry_equiv_pos_as_xyz
x,y,z
-y,x,z
-x,-y,z
y,-x,z
x,-y,-z
y,x,-z
-x,y,-z
-y,-x,-z
-x,-y,-z
y,-x,-z
x,y,-z
-y,x,-z
-x,y,z
-y,-x,z
x,-y,z
y,x,z

loop_
_atom_site_label
_atom_site_type_symbol
_atom_site_fract_x
_atom_site_fract_y
_atom_site_fract_z
_atom_site_occupancy
_atom_site_U_iso_or_equiv
La1 La+3 0.5 0.5 0.5 0.476 0.0
Ca2 Ca+2 0.5 0.5 0.1864 0.1275 0.0
La2 La+3 0.5 0.5 0.1864 0.2525 0.0
Cu2 Cu+2 0 0 0.3536 1 0.0
O3 O-2 0 0.5 0.3622 1 0.0
O1 O-2 0 0.5 0 0.4707 0.0
Ca1 Ca+2 0.5 0.5 0.5 0.226 0.0
Ba1 Ba+2 0.5 0.5 0.1864 0.6275 0.0
O2 O-2 0 0 0.1626 1 0.0
Cu1 Cu+2 0 0 0 1 0.0
Pr1 Pr+3 0.5 0.5 0.5 0.226 0.0
